data_7210418
loop_
_publ_author_name
'Thu\'ery, Pierre'

_publ_section_title
;
 Uranyl--3d block metal ion heterometallic carboxylate complexes including
 additional chelating nitrogen donors
;
_journal_issue 33
_journal_name_full CrystEngComm
_journal_page_first 6533
_journal_paper_doi 10.1039/c3ce40941d
_journal_volume 15
_journal_year 2013
_chemical_formula_sum 'C28 H24 Mn N4 O15 U2'
_chemical_formula_weight 1187.51
_space_group_IT_number 15
_symmetry_cell_setting monoclinic
_symmetry_space_group_name_Hall '-C 2yc'
_symmetry_space_group_name_H-M 'C 1 2/c 1'
_atom_sites_solution_hydrogens geom
_atom_sites_solution_primary direct
_atom_sites_solution_secondary difmap
_audit_creation_method SHELXL-97
_cell_angle_alpha 90.00
_cell_angle_beta 92.515(4)
_cell_angle_gamma 90.00
_cell_formula_units_Z 4
_cell_length_a 13.7551(9)
_cell_length_b 9.6373(4)
_cell_length_c 24.9546(13)
_cell_measurement_reflns_used 50247
_cell_measurement_temperature 150(2)
_cell_measurement_theta_max 25.68
_cell_measurement_theta_min 2.58
_cell_volume 3304.8(3)
_computing_cell_refinement 'HKL2000 (Otwinowski & Minor, 1997)'
_computing_data_collection 'COLLECT (Nonius, 1998)'
_computing_data_reduction 'HKL2000 (Otwinowski & Minor, 1997)'
_computing_molecular_graphics 'SHELXTL (Sheldrick, 2008)'
_computing_publication_material 'SHELXTL (Sheldrick, 2008); PLATON (Spek, 2003)'
_computing_structure_refinement 'SHELXL-97 (Sheldrick, 2008)'
_computing_structure_solution 'SHELXS-97 (Sheldrick, 2008)'
_diffrn_ambient_temperature 150(2)
_diffrn_measured_fraction_theta_full 0.997
_diffrn_measured_fraction_theta_max 0.997
_diffrn_measurement_device_type 'Nonius Kappa-CCD area-detector diffractometer'
_diffrn_measurement_method 'two \f and six \w scans with 2\% steps (483 frames)'
_diffrn_radiation_monochromator graphite
_diffrn_radiation_source 'fine-focus sealed tube'
_diffrn_radiation_type MoK\a
_diffrn_radiation_wavelength 0.71073
_diffrn_reflns_av_R_equivalents 0.0471
_diffrn_reflns_av_unetI/netI 0.0506
_diffrn_reflns_limit_h_max 16
_diffrn_reflns_limit_h_min -16
_diffrn_reflns_limit_k_max 11
_diffrn_reflns_limit_k_min -11
_diffrn_reflns_limit_l_max 30
_diffrn_reflns_limit_l_min -30
_diffrn_reflns_number 50247
_diffrn_reflns_theta_full 25.68
_diffrn_reflns_theta_max 25.68
_diffrn_reflns_theta_min 2.58
_diffrn_standards_decay_% 0
_diffrn_standards_interval_time 0
_diffrn_standards_number 0
_exptl_absorpt_coefficient_mu 10.230
_exptl_absorpt_correction_T_max 0.541
_exptl_absorpt_correction_T_min 0.346
_exptl_absorpt_correction_type multi-scan
_exptl_absorpt_process_details 'SCALEPACK (Otwinowski & Minor, 1997)'
_exptl_crystal_colour 'translucent light yellow'
_exptl_crystal_density_diffrn 2.387
_exptl_crystal_density_method 'not measured'
_exptl_crystal_description platelet
_exptl_crystal_F_000 2196
_exptl_crystal_size_max 0.15
_exptl_crystal_size_mid 0.13
_exptl_crystal_size_min 0.06
_refine_diff_density_max 1.330
_refine_diff_density_min -2.469
_refine_diff_density_rms 0.265
_refine_ls_extinction_method none
_refine_ls_goodness_of_fit_ref 1.044
_refine_ls_hydrogen_treatment constr
_refine_ls_matrix_type full
_refine_ls_number_parameters 286
_refine_ls_number_reflns 3140
_refine_ls_number_restraints 51
_refine_ls_restrained_S_all 1.058
_refine_ls_R_factor_all 0.0725
_refine_ls_R_factor_gt 0.0474
_refine_ls_shift/su_max 0.000
_refine_ls_shift/su_mean 0.000
_refine_ls_structure_factor_coef Fsqd
_refine_ls_weighting_details 'calc w=1/[\s^2^(Fo^2^)+(0.0395P)^2^+40.5816P] where P=(Fo^2^+2Fc^2^)/3'
_refine_ls_weighting_scheme calc
_refine_ls_wR_factor_gt 0.1002
_refine_ls_wR_factor_ref 0.1077
_reflns_number_gt 2383
_reflns_number_total 3140
_reflns_threshold_expression >2sigma(I)
_cod_data_source_file c3ce40941d.txt
_cod_data_source_block 8
_cod_original_cell_volume 3304.9(3)
_cod_original_sg_symbol_H-M 'C 2/c'
_cod_database_code 7210418

loop_
_symmetry_equiv_pos_as_xyz
'x, y, z'
'-x, y, -z+1/2'
'x+1/2, y+1/2, z'
'-x+1/2, y+1/2, -z+1/2'
'-x, -y, -z'
'x, -y, z-1/2'
'-x+1/2, -y+1/2, -z'
'x+1/2, -y+1/2, z-1/2'

loop_
_atom_site_label
_atom_site_type_symbol
_atom_site_fract_x
_atom_site_fract_y
_atom_site_fract_z
_atom_site_U_iso_or_equiv
_atom_site_adp_type
_atom_site_occupancy
_atom_site_symmetry_multiplicity
_atom_site_calc_flag
_atom_site_refinement_flags
_atom_site_disorder_assembly
_atom_site_disorder_group
U U 0.09954(3) 0.11841(5) 0.033221(14) 0.06548(18) Uani 1 1 d D . .
Mn Mn 0.0000 0.1809(2) 0.2500 0.0477(5) Uani 1 2 d S . .
O1A O 0.0056(10) 0.2496(14) 0.0295(7) 0.064(5) Uani 0.549(14) 1 d PDU . .
O2A O 0.1891(10) -0.0096(16) 0.0359(7) 0.059(5) Uani 0.549(14) 1 d PDU . .
O1B O 0.0450(14) 0.2773(12) 0.0198(7) 0.059(5) Uani 0.451(14) 1 d PDU . .
O2B O 0.1629(15) -0.0383(16) 0.0474(10) 0.079(8) Uani 0.451(14) 1 d PDU . .
O3 O 0.0665(5) 0.0962(7) 0.1252(2) 0.0578(17) Uani 1 1 d . A .
O4 O -0.0240(5) 0.0202(7) 0.1905(2) 0.0554(16) Uani 1 1 d . A .
O5A O -0.1686(7) -0.2410(13) 0.0378(4) 0.047(4) Uani 0.549(14) 1 d P . .
O6A O -0.3006(10) -0.2111(18) 0.0855(5) 0.052(4) Uani 0.549(14) 1 d P . .
O5B O -0.2258(11) -0.128(2) 0.0305(6) 0.070(6) Uani 0.451(14) 1 d P . .
O6B O -0.2627(15) -0.289(2) 0.0892(7) 0.060(5) Uani 0.451(14) 1 d P . .
O7 O -0.0344(4) -0.0229(7) 0.0479(2) 0.0531(16) Uani 1 1 d . . .
O8 O 0.1886(10) -0.3361(14) 0.0438(5) 0.064(4) Uani 0.50 1 d P . .
N1 N 0.1634(5) 0.2200(9) 0.2585(3) 0.054(2) Uani 1 1 d . . .
N2 N 0.0255(6) 0.3443(8) 0.3137(3) 0.0535(19) Uani 1 1 d . . .
C1 C -0.0038(7) 0.0283(10) 0.1419(3) 0.053(2) Uani 1 1 d D . .
C2A C -0.0809(15) -0.009(2) 0.0983(7) 0.071(7) Uani 0.549(14) 1 d PDU A 1
H2A H -0.1272 0.0651 0.0949 0.085 Uiso 0.549(14) 1 d PR A 1
C3A C -0.1331(19) -0.141(2) 0.1141(10) 0.082(8) Uani 0.549(14) 1 d PDU A 1
H3A H -0.1611 -0.1245 0.1481 0.099 Uiso 0.549(14) 1 d PR A 1
H3B H -0.0861 -0.2139 0.1190 0.099 Uiso 0.549(14) 1 d PR A 1
C2B C -0.0546(10) -0.0714(19) 0.1015(6) 0.030(4) Uani 0.451(14) 1 d PDU A 2
H2B H -0.0312 -0.1645 0.1067 0.036 Uiso 0.451(14) 1 d PR A 2
C3B C -0.1646(10) -0.0700(17) 0.1082(6) 0.031(4) Uani 0.451(14) 1 d PD A 2
H3C H -0.1892 0.0181 0.0959 0.037 Uiso 0.451(14) 1 d PR A 2
H3D H -0.1780 -0.0801 0.1454 0.037 Uiso 0.451(14) 1 d PR A 2
C4 C -0.2136(7) -0.1864(11) 0.0751(4) 0.054(2) Uani 1 1 d D . .
C5 C 0.2288(7) 0.1642(11) 0.2270(4) 0.062(3) Uani 1 1 d . . .
H5 H 0.2070 0.1167 0.1964 0.074 Uiso 1 1 calc R . .
C6 C 0.3284(7) 0.1747(13) 0.2385(5) 0.070(3) Uani 1 1 d . . .
H6 H 0.3729 0.1360 0.2158 0.084 Uiso 1 1 calc R . .
C7 C 0.3592(8) 0.2435(13) 0.2842(5) 0.077(3) Uani 1 1 d . . .
H7 H 0.4254 0.2519 0.2929 0.093 Uiso 1 1 calc R . .
C8 C 0.2920(8) 0.3002(12) 0.3173(5) 0.071(3) Uani 1 1 d . . .
H8 H 0.3123 0.3463 0.3485 0.085 Uiso 1 1 calc R . .
C9 C 0.1936(7) 0.2878(11) 0.3033(4) 0.056(3) Uani 1 1 d . . .
C10 C 0.1178(7) 0.3549(10) 0.3344(4) 0.056(2) Uani 1 1 d . . .
C11 C 0.1371(9) 0.4307(14) 0.3810(5) 0.080(3) Uani 1 1 d . . .
H11 H 0.2005 0.4373 0.3952 0.096 Uiso 1 1 calc R . .
C12 C 0.0626(10) 0.4963(14) 0.4064(5) 0.084(4) Uani 1 1 d . . .
H12 H 0.0752 0.5445 0.4382 0.100 Uiso 1 1 calc R . .
C13 C -0.0301(9) 0.4892(12) 0.3840(5) 0.075(3) Uani 1 1 d . . .
H13 H -0.0812 0.5360 0.3993 0.090 Uiso 1 1 calc R . .
C14 C -0.0453(8) 0.4108(11) 0.3383(4) 0.064(3) Uani 1 1 d . . .
H14 H -0.1084 0.4037 0.3237 0.077 Uiso 1 1 calc R . .

loop_
_atom_site_aniso_label
_atom_site_aniso_U_11
_atom_site_aniso_U_22
_atom_site_aniso_U_33
_atom_site_aniso_U_23
_atom_site_aniso_U_13
_atom_site_aniso_U_12
U 0.0621(3) 0.0958(4) 0.0382(2) -0.0060(2) -0.00143(15) -0.0303(2)
Mn 0.0471(10) 0.0566(13) 0.0385(10) 0.000 -0.0089(8) 0.000
O1A 0.068(7) 0.055(8) 0.070(8) 0.010(6) -0.002(6) -0.011(6)
O2A 0.028(6) 0.089(8) 0.059(8) -0.012(6) -0.002(6) 0.016(6)
O1B 0.096(9) 0.034(7) 0.047(7) 0.020(6) -0.014(7) -0.014(7)
O2B 0.049(10) 0.118(12) 0.069(11) -0.019(8) 0.001(7) -0.012(8)
O3 0.059(4) 0.075(5) 0.039(3) -0.004(3) -0.005(3) -0.021(4)
O4 0.064(4) 0.065(5) 0.037(3) 0.000(3) -0.001(3) -0.012(3)
O5A 0.038(6) 0.063(9) 0.041(6) -0.002(5) -0.004(5) -0.006(5)
O6A 0.047(8) 0.066(11) 0.044(7) -0.009(7) 0.006(5) -0.009(7)
O5B 0.058(10) 0.096(15) 0.057(10) -0.013(9) -0.002(7) -0.024(10)
O6B 0.064(12) 0.058(13) 0.058(10) -0.007(9) -0.002(8) -0.026(10)
O7 0.054(4) 0.068(5) 0.037(3) -0.003(3) -0.004(3) -0.011(3)
O8 0.080(9) 0.054(8) 0.060(8) 0.016(7) 0.034(7) 0.006(7)
N1 0.052(4) 0.064(6) 0.046(4) 0.003(4) -0.007(4) -0.008(4)
N2 0.060(5) 0.053(5) 0.047(4) 0.003(4) -0.003(4) 0.000(4)
C1 0.061(6) 0.059(6) 0.040(5) -0.009(4) -0.004(4) -0.007(5)
C2A 0.075(10) 0.074(11) 0.064(10) 0.004(8) -0.002(8) -0.004(8)
C3A 0.085(11) 0.084(11) 0.078(10) -0.002(9) -0.003(8) -0.005(9)
C2B 0.040(8) 0.031(8) 0.019(7) -0.004(6) -0.002(6) -0.010(7)
C3B 0.039(10) 0.033(11) 0.021(8) 0.004(7) -0.002(7) -0.008(8)
C4 0.056(6) 0.065(7) 0.039(5) -0.005(5) -0.004(4) -0.017(5)
C5 0.057(6) 0.070(7) 0.058(6) -0.006(5) -0.009(5) -0.008(5)
C6 0.051(6) 0.077(8) 0.082(8) 0.001(6) 0.003(5) -0.003(6)
C7 0.053(6) 0.082(9) 0.095(9) -0.011(7) -0.019(6) -0.011(6)
C8 0.064(7) 0.074(8) 0.072(7) -0.006(6) -0.029(6) -0.011(6)
C9 0.058(6) 0.059(7) 0.051(5) 0.003(5) -0.014(4) -0.018(5)
C10 0.065(6) 0.054(6) 0.048(5) 0.004(4) -0.011(4) -0.012(5)
C11 0.079(8) 0.092(9) 0.067(7) -0.013(7) -0.019(6) -0.022(7)
C12 0.112(10) 0.083(9) 0.055(7) -0.018(6) -0.002(7) -0.016(8)
C13 0.092(8) 0.067(8) 0.066(7) -0.010(6) 0.003(6) 0.002(6)
C14 0.078(7) 0.060(7) 0.053(6) -0.002(5) -0.008(5) 0.003(6)

loop_
_atom_type_symbol
_atom_type_description
_atom_type_scat_dispersion_real
_atom_type_scat_dispersion_imag
_atom_type_scat_source
C C 0.0033 0.0016 'International Tables Vol C Tables 4.2.6.8 and 6.1.1.4'
H H 0.0000 0.0000 'International Tables Vol C Tables 4.2.6.8 and 6.1.1.4'
N N 0.0061 0.0033 'International Tables Vol C Tables 4.2.6.8 and 6.1.1.4'
O O 0.0106 0.0060 'International Tables Vol C Tables 4.2.6.8 and 6.1.1.4'
Mn Mn 0.3368 0.7283 'International Tables Vol C Tables 4.2.6.8 and 6.1.1.4'
U U -9.6767 9.6646 'International Tables Vol C Tables 4.2.6.8 and 6.1.1.4'

loop_
_geom_angle_atom_site_label_1
_geom_angle_atom_site_label_2
_geom_angle_atom_site_label_3
_geom_angle
_geom_angle_site_symmetry_1
_geom_angle_site_symmetry_3
O1B U O2B 176.2(10) . .
O2A U O1A 179.0(8) . .
O1B U O7 102.0(7) . .
O2A U O7 98.2(7) . .
O2B U O7 81.7(8) . .
O1A U O7 81.3(6) . .
O1B U O7 92.0(6) . 5
O2A U O7 89.9(6) . 5
O2B U O7 90.2(9) . 5
O1A U O7 89.2(6) . 5
O7 U O7 68.5(2) . 5
O2A U O5A 94.4(7) . 5
O1A U O5A 85.5(6) . 5
O7 U O5A 139.0(3) . 5
O7 U O5A 72.7(3) 5 5
O1B U O3 99.7(7) . .
O2A U O3 93.7(6) . .
O2B U O3 80.9(9) . .
O1A U O3 86.9(6) . .
O7 U O3 67.0(2) . .
O7 U O3 135.5(2) 5 .
O5A U O3 150.7(3) 5 .
O1B U O5B 99.1(8) . 5
O2B U O5B 78.5(9) . 5
O7 U O5B 136.3(4) . 5
O7 U O5B 72.9(4) 5 5
O3 U O5B 144.9(4) . 5
O1B U O6B 96.0(8) . 3
O2B U O6B 80.6(10) . 3
O7 U O6B 135.6(4) . 3
O7 U O6B 151.3(5) 5 3
O3 U O6B 70.1(4) . 3
O5B U O6B 78.6(6) 5 3
O2A U O6A 94.3(7) . 3
O1A U O6A 86.7(6) . 3
O7 U O6A 136.8(3) . 3
O7 U O6A 152.9(4) 5 3
O5A U O6A 80.3(4) 5 3
O3 U O6A 71.0(3) . 3
O4 Mn O4 88.4(3) . 2
O4 Mn N2 178.5(3) . .
O4 Mn N2 90.1(3) 2 .
O4 Mn N2 90.1(3) . 2
O4 Mn N2 178.5(3) 2 2
N2 Mn N2 91.4(4) . 2
O4 Mn N1 107.6(3) . .
O4 Mn N1 86.2(3) 2 .
N2 Mn N1 72.4(3) . .
N2 Mn N1 94.1(3) 2 .
O4 Mn N1 86.2(3) . 2
O4 Mn N1 107.6(3) 2 2
N2 Mn N1 94.1(3) . 2
N2 Mn N1 72.4(3) 2 2
N1 Mn N1 161.0(4) . 2
C1 O3 U 123.5(5) . .
C1 O4 Mn 125.8(6) . .
C4 O5A U 125.0(9) . 5
C4 O6A U 121.9(10) . 3_445
C4 O5B O5A 57.4(11) . .
C4 O5B U 122.0(12) . 5
C4 O6B U 122.3(12) . 3_445
C2A O7 U 117.8(7) . .
C2B O7 U 121.0(5) . .
C2A O7 U 128.1(6) . 5
C2B O7 U 125.6(6) . 5
U O7 U 111.5(2) . 5
C5 N1 C9 119.6(8) . .
C5 N1 Mn 124.5(6) . .
C9 N1 Mn 115.1(6) . .
C14 N2 C10 118.6(9) . .
C14 N2 Mn 124.4(7) . .
C10 N2 Mn 115.8(7) . .
O3 C1 O4 123.9(7) . .
O3 C1 C2A 114.1(10) . .
O4 C1 C2A 119.7(11) . .
O3 C1 C2B 116.4(9) . .
O4 C1 C2B 118.7(10) . .
O7 C2A C3A 112.6(19) . .
O7 C2A C1 108.8(14) . .
C3A C2A C1 109.5(15) . .
O7 C2A H2A 108.0 . .
C3A C2A H2A 109.1 . .
C1 C2A H2A 108.8 . .
C4 C3A C2A 114.6(16) . .
C4 C3A H3A 107.8 . .
C2A C3A H3A 107.9 . .
C4 C3A H3B 109.8 . .
C2A C3A H3B 108.8 . .
H3A C3A H3B 107.7 . .
O7 C2B C3B 109.1(13) . .
O7 C2B C1 107.6(11) . .
C3B C2B C1 110.3(10) . .
O7 C2B H2B 110.3 . .
C3B C2B H2B 108.7 . .
C1 C2B H2B 110.9 . .
C2B C3B C4 110.4(10) . .
C2B C3B H3C 108.0 . .
C4 C3B H3C 109.6 . .
C2B C3B H3D 109.7 . .
C4 C3B H3D 110.5 . .
H3C C3B H3D 108.6 . .
O5B C4 O6B 123.5(13) . .
O5A C4 O6A 125.3(11) . .
O5A C4 C3A 103.2(14) . .
O6A C4 C3A 126.9(13) . .
O5B C4 C3B 100.7(12) . .
O6B C4 C3B 130.8(12) . .
N1 C5 C6 122.3(10) . .
N1 C5 H5 118.9 . .
C6 C5 H5 118.9 . .
C7 C6 C5 118.2(11) . .
C7 C6 H6 120.9 . .
C5 C6 H6 120.9 . .
C6 C7 C8 119.9(10) . .
C6 C7 H7 120.0 . .
C8 C7 H7 120.0 . .
C7 C8 C9 119.2(10) . .
C7 C8 H8 120.4 . .
C9 C8 H8 120.4 . .
N1 C9 C8 120.9(10) . .
N1 C9 C10 116.7(8) . .
C8 C9 C10 122.3(9) . .
N2 C10 C11 120.0(10) . .
N2 C10 C9 116.1(8) . .
C11 C10 C9 123.8(9) . .
C12 C11 C10 120.4(11) . .
C12 C11 H11 119.8 . .
C10 C11 H11 119.8 . .
C13 C12 C11 119.1(11) . .
C13 C12 H12 120.4 . .
C11 C12 H12 120.4 . .
C12 C13 C14 117.9(12) . .
C12 C13 H13 121.0 . .
C14 C13 H13 121.0 . .
N2 C14 C13 123.9(11) . .
N2 C14 H14 118.1 . .
C13 C14 H14 118.1 . .

loop_
_geom_bond_atom_site_label_1
_geom_bond_atom_site_label_2
_geom_bond_distance
_geom_bond_site_symmetry_2
U O1B 1.732(9) .
U O2A 1.743(8) .
U O2B 1.771(10) .
U O1A 1.807(9) .
U O7 2.333(6) .
U O7 2.363(6) 5
U O5A 2.363(11) 5
U O3 2.370(6) .
U O5B 2.408(16) 5
U O6B 2.471(17) 3
U O6A 2.476(14) 3
Mn O4 2.161(6) .
Mn O4 2.161(6) 2
Mn N2 2.254(8) .
Mn N2 2.254(8) 2
Mn N1 2.280(7) .
Mn N1 2.280(7) 2
O1A O1B 0.660(19) .
O2A O2B 0.55(3) .
O3 C1 1.253(11) .
O4 C1 1.258(10) .
O5A C4 1.255(14) .
O5A U 2.363(11) 5
O6A C4 1.258(16) .
O6A U 2.476(14) 3_445
O5B C4 1.252(19) .
O5B U 2.408(16) 5
O6B C4 1.255(19) .
O6B U 2.471(17) 3_445
O7 C2A 1.44(2) .
O7 C2B 1.456(19) .
O7 U 2.363(6) 5
N1 C5 1.332(12) .
N1 C9 1.345(12) .
N2 C14 1.337(13) .
N2 C10 1.353(12) .
C1 C2A 1.530(10) .
C1 C2B 1.538(9) .
C2A C3A 1.518(10) .
C2A H2A 0.9600 .
C3A C4 1.51(3) .
C3A H3A 0.9599 .
C3A H3B 0.9599 .
C2B C3B 1.530(10) .
C2B H2B 0.9600 .
C3B C4 1.532(9) .
C3B H3C 0.9600 .
C3B H3D 0.9603 .
C5 C6 1.391(13) .
C5 H5 0.9300 .
C6 C7 1.370(15) .
C6 H6 0.9300 .
C7 C8 1.379(15) .
C7 H7 0.9300 .
C8 C9 1.387(13) .
C8 H8 0.9300 .
C9 C10 1.477(14) .
C10 C11 1.390(15) .
C11 C12 1.381(17) .
C11 H11 0.9300 .
C12 C13 1.371(16) .
C12 H12 0.9300 .
C13 C14 1.376(15) .
C13 H13 0.9300 .
C14 H14 0.9300 .
